data_4315377
loop_
_publ_author_name
'Fuwei Zhang'
'Zifeng Li'
'Tiezhu Ge'
'Hongchang Yao'
'Gang Li'
'Huijie Lu'
'Yanyan Zhu'

_publ_section_title
;
 Four Novel Frameworks Built by Imidazole-Based Dicarboxylate Ligands:
 Hydro(Solvo)thermal Synthesis, Crystal Structures, and Properties
;
_journal_name_full 'Inorganic Chemistry'
_journal_page_first 3776
_journal_page_last 3788
_journal_paper_doi 10.1021/ic902483m
_journal_volume 49
_journal_year 2010
_chemical_formula_sum 'C28 H36 N8 Ni4 O26'
_chemical_formula_weight 1135.49
_chemical_name_systematic
; 
 ? 
;
_space_group_IT_number 134
_symmetry_cell_setting tetragonal
_symmetry_space_group_name_Hall '-P 4ac 2bc'
_symmetry_space_group_name_H-M 'P 42/n n m :2'
_atom_sites_solution_hydrogens geom
_atom_sites_solution_primary direct
_atom_sites_solution_secondary difmap
_audit_creation_method SHELXL-97
_cell_angle_alpha 90.00
_cell_angle_beta 90.00
_cell_angle_gamma 90.00
_cell_formula_units_Z 2
_cell_length_a 14.7651(3)
_cell_length_b 14.7651(3)
_cell_length_c 8.8902(3)
_cell_measurement_reflns_used 5712
_cell_measurement_temperature 291(2)
_cell_measurement_theta_max 27.5
_cell_measurement_theta_min 3
_cell_volume 1938.14(9)
_computing_cell_refinement 'CrystalClear (Rigaku Inc., 2008)'
_computing_data_collection 'CrystalClear (Rigaku Inc., 2008)'
_computing_data_reduction 'CrystalClear (Rigaku Inc., 2008)'
_computing_molecular_graphics 'CrystalClear (Rigaku Inc., 2008)'
_computing_publication_material 'CrystalClear (Rigaku Inc., 2008)'
_computing_structure_refinement 'SHELXL-97 (Sheldrick, 1997)'
_computing_structure_solution 'SHELXS-97 (Sheldrick, 1990)'
_diffrn_ambient_temperature 291(2)
_diffrn_detector_area_resol_mean 0
_diffrn_measured_fraction_theta_full 0.997
_diffrn_measured_fraction_theta_max 0.997
_diffrn_measurement_device_type CCD
_diffrn_measurement_method dtprofit.ref
_diffrn_radiation_monochromator graphite
_diffrn_radiation_source 'fine-focus sealed tube'
_diffrn_radiation_type MoK\a
_diffrn_radiation_wavelength 0.71073
_diffrn_reflns_av_R_equivalents 0.0240
_diffrn_reflns_av_sigmaI/netI 0.0109
_diffrn_reflns_limit_h_max 17
_diffrn_reflns_limit_h_min -10
_diffrn_reflns_limit_k_max 17
_diffrn_reflns_limit_k_min -15
_diffrn_reflns_limit_l_max 10
_diffrn_reflns_limit_l_min -10
_diffrn_reflns_number 9909
_diffrn_reflns_theta_full 25.49
_diffrn_reflns_theta_max 25.49
_diffrn_reflns_theta_min 3.01
_diffrn_standards_decay_% 0
_diffrn_standards_interval_count 0
_diffrn_standards_interval_time 0
_diffrn_standards_number 0
_exptl_absorpt_coefficient_mu 2.025
_exptl_absorpt_correction_T_max 0.6875
_exptl_absorpt_correction_T_min 0.5817
_exptl_absorpt_correction_type multi-scan
_exptl_crystal_colour Blue
_exptl_crystal_density_diffrn 1.946
_exptl_crystal_density_method 'not measured'
_exptl_crystal_description BLOCK
_exptl_crystal_F_000 1160
_exptl_crystal_size_max 0.30
_exptl_crystal_size_mid 0.20
_exptl_crystal_size_min 0.20
_refine_diff_density_max 1.037
_refine_diff_density_min -1.036
_refine_diff_density_rms 0.128
_refine_ls_extinction_method none
_refine_ls_goodness_of_fit_ref 1.054
_refine_ls_hydrogen_treatment mixed
_refine_ls_matrix_type full
_refine_ls_number_parameters 89
_refine_ls_number_reflns 958
_refine_ls_number_restraints 2
_refine_ls_restrained_S_all 1.053
_refine_ls_R_factor_all 0.0574
_refine_ls_R_factor_gt 0.0571
_refine_ls_shift/su_max 0.000
_refine_ls_shift/su_mean 0.000
_refine_ls_structure_factor_coef Fsqd
_refine_ls_weighting_details 'calc w=1/[\s^2^(Fo^2^)+(0.0980P)^2^+20.8985P] where P=(Fo^2^+2Fc^2^)/3'
_refine_ls_weighting_scheme calc
_refine_ls_wR_factor_gt 0.1848
_refine_ls_wR_factor_ref 0.1853
_reflns_number_gt 954
_reflns_number_total 958
_reflns_threshold_expression >2sigma(I)
_cod_data_source_file ic902483m_si_002.cif
_cod_data_source_block bo259
_cod_depositor_comments
;
The following automatic conversions were performed:

'_symmetry_cell_setting' value 'Tetragonal' changed to 'tetragonal'
according to the built-in table from CIF Core dictionary named
'cif_core.dic' version 2.4.1 from 2010-06-29.

Automatic conversion script
Id: cif_fix_values 1646 2011-03-28 12:23:43Z adriana 
;
_cod_original_sg_symbol_H-M 'P 42/n n m'
_cod_database_code 4315377

loop_
_symmetry_equiv_pos_as_xyz
'x, y, z'
'-x+1/2, -y+1/2, z'
'-y+1/2, x, z+1/2'
'y, -x+1/2, z+1/2'
'-x+1/2, y, -z+1/2'
'x, -y+1/2, -z+1/2'
'y, x, -z'
'-y+1/2, -x+1/2, -z'
'-x, -y, -z'
'x-1/2, y-1/2, -z'
'y-1/2, -x, -z-1/2'
'-y, x-1/2, -z-1/2'
'x-1/2, -y, z-1/2'
'-x, y-1/2, z-1/2'
'-y, -x, z'
'y-1/2, x-1/2, z'

loop_
_atom_site_label
_atom_site_type_symbol
_atom_site_fract_x
_atom_site_fract_y
_atom_site_fract_z
_atom_site_U_iso_or_equiv
_atom_site_adp_type
_atom_site_occupancy
_atom_site_symmetry_multiplicity
_atom_site_calc_flag
_atom_site_refinement_flags
_atom_site_disorder_assembly
_atom_site_disorder_group
Ni1 Ni 0.94468(6) 0.7500 0.2500 0.0160(4) Uani 1 2 d S . .
N1 N 1.0385(3) 0.6454(3) 0.2510(4) 0.0127(10) Uani 1 1 d . . .
C1 C 0.9986(3) 0.6589(3) -0.0138(6) 0.0132(10) Uani 1 1 d . . .
C2 C 1.0531(3) 0.6197(3) 0.1057(6) 0.0116(10) Uani 1 1 d . . .
C3 C 1.0946(3) 0.5946(3) 0.3344(9) 0.0154(15) Uani 1 2 d S . .
C4 C 1.0984(4) 0.5984(4) 0.5022(9) 0.0220(17) Uani 1 2 d S . .
H4A H 1.1142 0.5396 0.5408 0.026 Uiso 0.50 1 d PR . .
C5 C 1.1685(4) 0.6685(4) 0.5561(9) 0.0230(17) Uani 1 2 d S . .
H5A H 1.1697 0.6697 0.6641 0.035 Uiso 1 2 d SR . .
H5B H 1.2274 0.6528 0.5188 0.035 Uiso 0.50 1 d PR . .
O1 O 0.9440(2) 0.7197(3) 0.0199(4) 0.0193(9) Uani 1 1 d . . .
O2 O 1.0088(2) 0.6284(2) -0.1489(4) 0.0170(9) Uani 1 1 d . . .
H2A H 1.060(4) 0.560(4) -0.139(10) 0.020 Uiso 1 2 d S . .
O3 O 0.8436(3) 0.6566(3) 0.2976(7) 0.0355(12) Uani 1 1 d D . .
O4 O 0.7500 0.7500 0.5000 0.160(10) Uiso 1 4 d S . .
H3W2 H 0.851(7) 0.604(3) 0.261(10) 0.07(3) Uiso 1 1 d D . .
H3W1 H 0.791(3) 0.672(6) 0.267(12) 0.08(4) Uiso 1 1 d D . .

loop_
_atom_site_aniso_label
_atom_site_aniso_U_11
_atom_site_aniso_U_22
_atom_site_aniso_U_33
_atom_site_aniso_U_23
_atom_site_aniso_U_13
_atom_site_aniso_U_12
Ni1 0.0120(6) 0.0135(6) 0.0226(7) -0.0040(4) 0.000 0.000
N1 0.011(2) 0.013(2) 0.014(2) -0.0018(15) 0.0009(16) -0.0016(19)
C1 0.013(2) 0.011(2) 0.015(2) 0.000(2) -0.001(2) -0.0036(18)
C2 0.014(3) 0.008(2) 0.013(2) -0.0004(19) -0.0017(19) -0.0025(18)
C3 0.014(2) 0.014(2) 0.018(4) 0.000(2) 0.000(2) -0.003(3)
C4 0.028(3) 0.028(3) 0.011(3) -0.002(2) -0.002(2) -0.001(3)
C5 0.028(3) 0.028(3) 0.014(4) -0.003(2) -0.003(2) 0.003(3)
O1 0.020(2) 0.017(2) 0.021(2) -0.0028(17) -0.0089(16) 0.0042(15)
O2 0.0202(19) 0.0178(19) 0.0130(17) 0.0012(15) -0.0024(15) 0.0001(15)
O3 0.021(2) 0.022(2) 0.064(3) -0.016(2) 0.008(2) -0.0054(17)

loop_
_atom_type_symbol
_atom_type_description
_atom_type_scat_dispersion_real
_atom_type_scat_dispersion_imag
_atom_type_scat_source
C C 0.0033 0.0016 'International Tables Vol C Tables 4.2.6.8 and 6.1.1.4'
H H 0.0000 0.0000 'International Tables Vol C Tables 4.2.6.8 and 6.1.1.4'
N N 0.0061 0.0033 'International Tables Vol C Tables 4.2.6.8 and 6.1.1.4'
O O 0.0106 0.0060 'International Tables Vol C Tables 4.2.6.8 and 6.1.1.4'
Ni Ni 0.3393 1.1124 'International Tables Vol C Tables 4.2.6.8 and 6.1.1.4'

loop_
_geom_angle_atom_site_label_1
_geom_angle_atom_site_label_2
_geom_angle_atom_site_label_3
_geom_angle
_geom_angle_site_symmetry_1
_geom_angle_site_symmetry_3
_geom_angle_publ_flag
N1 Ni1 N1 96.2(2) 6_565 . ?
N1 Ni1 O3 167.30(19) 6_565 . ?
N1 Ni1 O3 89.12(17) . . ?
N1 Ni1 O3 89.12(17) 6_565 6_565 ?
N1 Ni1 O3 167.30(19) . 6_565 ?
O3 Ni1 O3 88.0(3) . 6_565 ?
N1 Ni1 O1 99.10(16) 6_565 . ?
N1 Ni1 O1 81.25(15) . . ?
O3 Ni1 O1 93.08(19) . . ?
O3 Ni1 O1 86.54(19) 6_565 . ?
N1 Ni1 O1 81.25(15) 6_565 6_565 ?
N1 Ni1 O1 99.10(16) . 6_565 ?
O3 Ni1 O1 86.54(19) . 6_565 ?
O3 Ni1 O1 93.08(19) 6_565 6_565 ?
O1 Ni1 O1 179.5(2) . 6_565 ?
C3 N1 C2 105.7(5) . . ?
C3 N1 Ni1 146.2(4) . . ?
C2 N1 Ni1 108.0(3) . . ?
O1 C1 O2 123.5(5) . . ?
O1 C1 C2 118.1(5) . . ?
O2 C1 C2 118.4(4) . . ?
N1 C2 C2 108.0(3) . 16_655 ?
N1 C2 C1 119.6(5) . . ?
C2 C2 C1 132.3(3) 16_655 . ?
N1 C3 N1 112.7(7) . 16_655 ?
N1 C3 C4 123.7(3) . . ?
N1 C3 C4 123.7(3) 16_655 . ?
C3 C4 C5 111.2(7) . . ?
C3 C4 H4A 109.3 . . ?
C5 C4 H4A 109.4 . . ?
C4 C5 H5A 109.6 . . ?
C4 C5 H5B 109.7 . . ?
H5A C5 H5B 109.5 . . ?
C1 O1 Ni1 112.8(3) . . ?
C1 O2 H2A 106(4) . . ?
Ni1 O3 H3W2 116(7) . . ?
Ni1 O3 H3W1 114(7) . . ?
H3W2 O3 H3W1 103(10) . . ?

loop_
_geom_bond_atom_site_label_1
_geom_bond_atom_site_label_2
_geom_bond_distance
_geom_bond_site_symmetry_2
_geom_bond_publ_flag
Ni1 N1 2.075(5) 6_565 ?
Ni1 N1 2.075(5) . ?
Ni1 O3 2.075(5) . ?
Ni1 O3 2.075(5) 6_565 ?
Ni1 O1 2.094(4) . ?
Ni1 O1 2.094(4) 6_565 ?
N1 C3 1.341(6) . ?
N1 C2 1.364(6) . ?
C1 O1 1.243(6) . ?
C1 O2 1.291(6) . ?
C1 C2 1.453(7) . ?
C2 C2 1.389(10) 16_655 ?
C3 N1 1.341(6) 16_655 ?
C3 C4 1.494(11) . ?
C4 C5 1.541(11) . ?
C4 H4A 0.9627 . ?
C5 H5A 0.9600 . ?
C5 H5B 0.9583 . ?
O2 H2A 1.264(15) . ?
O3 H3W2 0.849(10) . ?
O3 H3W1 0.848(10) . ?

loop_
_geom_hbond_atom_site_label_D
_geom_hbond_atom_site_label_H
_geom_hbond_atom_site_label_A
_geom_hbond_distance_DH
_geom_hbond_distance_HA
_geom_hbond_distance_DA
_geom_hbond_angle_DHA
_geom_hbond_site_symmetry_A
O2 H2A O2 1.264(15) 1.264(15) 2.496(7) 162(8) 16_655
O3 H3W2 O2 0.849(10) 1.966(18) 2.808(6) 171(9) 8_665
O3 H3W1 O3 0.848(10) 2.09(4) 2.890(10) 158(9) 5_655

loop_
_geom_torsion_atom_site_label_1
_geom_torsion_atom_site_label_2
_geom_torsion_atom_site_label_3
_geom_torsion_atom_site_label_4
_geom_torsion
_geom_torsion_site_symmetry_1
_geom_torsion_site_symmetry_2
_geom_torsion_site_symmetry_3
_geom_torsion_site_symmetry_4
_geom_torsion_publ_flag
N1 Ni1 N1 C3 81.2(7) 6_565 . . . ?
O3 Ni1 N1 C3 -87.3(8) . . . . ?
O3 Ni1 N1 C3 -164.3(9) 6_565 . . . ?
O1 Ni1 N1 C3 179.5(8) . . . . ?
O1 Ni1 N1 C3 -0.9(8) 6_565 . . . ?
N1 Ni1 N1 C2 -93.9(3) 6_565 . . . ?
O3 Ni1 N1 C2 97.7(4) . . . . ?
O3 Ni1 N1 C2 20.6(10) 6_565 . . . ?
O1 Ni1 N1 C2 4.4(3) . . . . ?
O1 Ni1 N1 C2 -176.0(3) 6_565 . . . ?
C3 N1 C2 C2 -0.5(5) . . . 16_655 ?
Ni1 N1 C2 C2 176.71(13) . . . 16_655 ?
C3 N1 C2 C1 176.7(5) . . . . ?
Ni1 N1 C2 C1 -6.2(5) . . . . ?
O1 C1 C2 N1 4.7(7) . . . . ?
O2 C1 C2 N1 -174.7(4) . . . . ?
O1 C1 C2 C2 -179.0(3) . . . 16_655 ?
O2 C1 C2 C2 1.6(6) . . . 16_655 ?
C2 N1 C3 N1 0.8(8) . . . 16_655 ?
Ni1 N1 C3 N1 -174.4(2) . . . 16_655 ?
C2 N1 C3 C4 -177.7(6) . . . . ?
Ni1 N1 C3 C4 7.2(12) . . . . ?
N1 C3 C4 C5 -90.8(6) . . . . ?
N1 C3 C4 C5 90.8(6) 16_655 . . . ?
O2 C1 O1 Ni1 179.0(4) . . . . ?
C2 C1 O1 Ni1 -0.4(6) . . . . ?
N1 Ni1 O1 C1 92.7(4) 6_565 . . . ?
N1 Ni1 O1 C1 -2.3(4) . . . . ?
O3 Ni1 O1 C1 -91.0(4) . . . . ?
O3 Ni1 O1 C1 -178.8(4) 6_565 . . . ?
O1 Ni1 O1 C1 -134.9(3) 6_565 . . . ?
